data_7248122
loop_
_publ_author_name
'Camargo-Ayala, Lorena'
'Bedoya, Mauricio'
'Prent-Pe\~naloza, Luis'
'Polo-Cuadrado, Efra\'in'
'Osorio, Edison'
'Brito, Iv\'an'
'Delgado, Gerzon E.'
'Gonz\'alez, Wendy'
'Gutierrez, Margarita'

_publ_section_title
;
 Crystal structure, quantum chemical insights, and molecular docking
 studies of Naryl-2-(N-disubstituted) acetamide compounds: potential
 inhibitors for neurodegenerative enzymes
;
_journal_issue 8
_journal_name_full 'RSC Advances'
_journal_page_first 5222
_journal_page_last 5233
_journal_paper_doi 10.1039/D3RA08649F
_journal_volume 14
_journal_year 2024
_chemical_formula_moiety 'C16 H26 N2 O'
_chemical_formula_sum 'C16 H26 N2 O'
_chemical_formula_weight 262.39
_space_group_crystal_system orthorhombic
_space_group_IT_number 61
_space_group_name_Hall '-P 2ac 2ab'
_space_group_name_H-M_alt 'P b c a'
_atom_sites_solution_hydrogens geom
_audit_creation_date 2022-10-12
_audit_creation_method
;
Olex2 1.3
(compiled 2020.11.12 svn.r5f609507 for OlexSys, GUI svn.r6408)
;
_audit_update_record
;
2024-01-26 deposited with the CCDC.	2024-02-01 downloaded from the CCDC.
;
_cell_angle_alpha 90
_cell_angle_beta 90
_cell_angle_gamma 90
_cell_formula_units_Z 8
_cell_length_a 14.1335(11)
_cell_length_b 10.5456(7)
_cell_length_c 22.1248(17)
_cell_measurement_reflns_used 6733
_cell_measurement_temperature 298.00
_cell_measurement_theta_max 28.32
_cell_measurement_theta_min 2.88
_cell_volume 3297.6(4)
_computing_cell_refinement 'SAINT V8.40B (?, 2016)'
_computing_data_reduction 'SAINT V8.40B (?, 2016)'
_computing_molecular_graphics 'Olex2 1.3 (Dolomanov et al., 2009)'
_computing_publication_material 'Olex2 1.3 (Dolomanov et al., 2009)'
_computing_structure_refinement 'SHELXL 2018/3 (Sheldrick, 2015)'
_computing_structure_solution 'SHELXT 2018/2 (Sheldrick, 2018)'
_diffrn_ambient_temperature 298.0
_diffrn_measured_fraction_theta_full 0.999
_diffrn_measured_fraction_theta_max 0.998
_diffrn_measurement_device_type 'Bruker APEX-II CCD'
_diffrn_measurement_method '\f and \w scans'
_diffrn_radiation_type MoK\a
_diffrn_radiation_wavelength 0.71073
_diffrn_reflns_av_R_equivalents 0.3243
_diffrn_reflns_av_unetI/netI 0.1205
_diffrn_reflns_Laue_measured_fraction_full 0.999
_diffrn_reflns_Laue_measured_fraction_max 0.998
_diffrn_reflns_limit_h_max 20
_diffrn_reflns_limit_h_min -20
_diffrn_reflns_limit_k_max 14
_diffrn_reflns_limit_k_min -15
_diffrn_reflns_limit_l_max 31
_diffrn_reflns_limit_l_min -31
_diffrn_reflns_number 74427
_diffrn_reflns_point_group_measured_fraction_full 0.999
_diffrn_reflns_point_group_measured_fraction_max 0.998
_diffrn_reflns_theta_full 25.242
_diffrn_reflns_theta_max 30.536
_diffrn_reflns_theta_min 2.580
_exptl_absorpt_coefficient_mu 0.066
_exptl_absorpt_correction_T_max 0.7461
_exptl_absorpt_correction_T_min 0.7001
_exptl_absorpt_correction_type none
_exptl_absorpt_process_details
;
SADABS-2016/2 (Bruker,2016/2) was used for absorption correction.
wR2(int) was 0.0785 before and 0.0582 after correction.
The Ratio of minimum to maximum transmission is 0.9383.
The \l/2 correction factor is Not present.
;
_exptl_crystal_density_diffrn 1.057
_exptl_crystal_F_000 1152
_refine_diff_density_max 0.202
_refine_diff_density_min -0.175
_refine_diff_density_rms 0.034
_refine_ls_extinction_coef 0.0013(7)
_refine_ls_extinction_expression Fc^*^=kFc[1+0.001xFc^2^\l^3^/sin(2\q)]^-1/4^
_refine_ls_extinction_method 'SHELXL-2018/3 (Sheldrick 2018)'
_refine_ls_goodness_of_fit_ref 0.856
_refine_ls_hydrogen_treatment constr
_refine_ls_matrix_type full
_refine_ls_number_parameters 179
_refine_ls_number_reflns 5034
_refine_ls_number_restraints 0
_refine_ls_restrained_S_all 0.856
_refine_ls_R_factor_all 0.1708
_refine_ls_R_factor_gt 0.0673
_refine_ls_shift/su_max 0.004
_refine_ls_shift/su_mean 0.000
_refine_ls_structure_factor_coef Fsqd
_refine_ls_weighting_details 'w=1/[\s^2^(Fo^2^)+(0.0834P)^2^] where P=(Fo^2^+2Fc^2^)/3'
_refine_ls_weighting_scheme calc
_refine_ls_wR_factor_gt 0.1301
_refine_ls_wR_factor_ref 0.1565
_reflns_Friedel_coverage 0.000
_reflns_number_gt 1979
_reflns_number_total 5034
_reflns_threshold_expression 'I > 2\s(I)'
_cod_data_source_file d3ra08649f2.cif
_cod_data_source_block mgla13
_cod_database_code 7248122
_shelx_shelxl_version_number 2018/3
_shelx_space_group_comment
;
The symmetry employed for this shelxl refinement is uniquely defined
by the following loop, which should always be used as a source of
symmetry information in preference to the above space-group names.
They are only intended as comments.
;
_olex2_refinement_description
;
1. Fixed Uiso
 At 1.2 times of:
  All C(H) groups, All C(H,H) groups, All N(H) groups
 At 1.5 times of:
  All C(H,H,H) groups
2.a Ternary CH refined with riding coordinates:
 C6(H6), C3(H3)
2.b Secondary CH2 refined with riding coordinates:
 C2(H2A,H2B)
2.c Aromatic/amide H refined with riding coordinates:
 N1(H1), C10(H10), C14(H14), C12(H12)
2.d Idealised Me refined as rotating group:
 C5(H5A,H5B,H5C), C7(H7A,H7B,H7C), C16(H16A,H16B,H16C), C8(H8A,H8B,H8C),
 C4(H4A,H4B,H4C), C15(H15A,H15B,H15C)
;
_olex2_submission_special_instructions 'No special instructions were received'

loop_
_space_group_symop_operation_xyz
'x, y, z'
'-x+1/2, -y, z+1/2'
'-x, y+1/2, -z+1/2'
'x+1/2, -y+1/2, -z'
'-x, -y, -z'
'x-1/2, y, -z-1/2'
'x, -y-1/2, z-1/2'
'-x-1/2, y-1/2, z'

loop_
_atom_site_label
_atom_site_type_symbol
_atom_site_fract_x
_atom_site_fract_y
_atom_site_fract_z
_atom_site_U_iso_or_equiv
_atom_site_adp_type
_atom_site_occupancy
_atom_site_site_symmetry_order
_atom_site_calc_flag
_atom_site_refinement_flags_posn
_atom_site_refinement_flags_adp
_atom_site_refinement_flags_occupancy
_atom_site_disorder_assembly
_atom_site_disorder_group
O1 O 0.29145(8) 0.48803(10) 0.25818(5) 0.0625(3) Uani 1 1 d . . . . .
N1 N 0.24548(8) 0.28360(11) 0.27375(5) 0.0447(3) Uani 1 1 d . . . . .
H1 H 0.245977 0.209400 0.257623 0.054 Uiso 1 1 calc R U . . .
N2 N 0.34522(8) 0.20163(10) 0.17417(5) 0.0426(3) Uani 1 1 d . . . . .
C1 C 0.28932(10) 0.37665(13) 0.24289(6) 0.0435(4) Uani 1 1 d . . . . .
C9 C 0.19853(9) 0.29547(13) 0.33020(6) 0.0401(3) Uani 1 1 d . . . . .
C10 C 0.15475(10) 0.40703(14) 0.34713(6) 0.0467(4) Uani 1 1 d . . . . .
H10 H 0.154570 0.475807 0.320822 0.056 Uiso 1 1 calc R U . . .
C11 C 0.11097(10) 0.41739(15) 0.40315(7) 0.0529(4) Uani 1 1 d . . . . .
C14 C 0.19549(11) 0.19182(13) 0.36831(6) 0.0461(4) Uani 1 1 d . . . . .
H14 H 0.223480 0.116057 0.356346 0.055 Uiso 1 1 calc R U . . .
C13 C 0.15141(11) 0.19911(16) 0.42402(7) 0.0526(4) Uani 1 1 d . . . . .
C12 C 0.11089(11) 0.31242(16) 0.44095(7) 0.0569(4) Uani 1 1 d . . . . .
H12 H 0.082660 0.318758 0.478795 0.068 Uiso 1 1 calc R U . . .
C2 C 0.33632(12) 0.33768(14) 0.18436(7) 0.0511(4) Uani 1 1 d . . . . .
H2A H 0.300591 0.373782 0.151122 0.061 Uiso 1 1 calc R U . . .
H2B H 0.399108 0.374761 0.183262 0.061 Uiso 1 1 calc R U . . .
C6 C 0.44445(10) 0.15791(14) 0.18175(7) 0.0496(4) Uani 1 1 d . . . . .
H6 H 0.484418 0.204717 0.153252 0.060 Uiso 1 1 calc R U . . .
C3 C 0.30008(11) 0.16135(15) 0.11704(7) 0.0521(4) Uani 1 1 d . . . . .
H3 H 0.308969 0.069368 0.114328 0.063 Uiso 1 1 calc R U . . .
C5 C 0.34439(13) 0.21753(19) 0.06025(8) 0.0735(5) Uani 1 1 d . . . . .
H5A H 0.339176 0.308258 0.061438 0.110 Uiso 1 1 calc R U . . .
H5B H 0.311979 0.185755 0.025253 0.110 Uiso 1 1 calc R U . . .
H5C H 0.409922 0.193956 0.058279 0.110 Uiso 1 1 calc R U . . .
C7 C 0.45585(13) 0.01744(16) 0.16940(10) 0.0778(6) Uani 1 1 d . . . . .
H7A H 0.409905 -0.029182 0.192368 0.117 Uiso 1 1 calc R U . . .
H7B H 0.518317 -0.008940 0.180909 0.117 Uiso 1 1 calc R U . . .
H7C H 0.446561 0.001421 0.127103 0.117 Uiso 1 1 calc R U . . .
C16 C 0.14736(15) 0.08350(19) 0.46448(8) 0.0823(6) Uani 1 1 d . . . . .
H16A H 0.087346 0.042100 0.459602 0.123 Uiso 1 1 calc R U . . .
H16B H 0.154931 0.109060 0.505840 0.123 Uiso 1 1 calc R U . . .
H16C H 0.197219 0.026007 0.453651 0.123 Uiso 1 1 calc R U . . .
C8 C 0.47832(13) 0.1867(2) 0.24553(8) 0.0756(6) Uani 1 1 d . . . . .
H8A H 0.472976 0.276005 0.253119 0.113 Uiso 1 1 calc R U . . .
H8B H 0.543209 0.161175 0.249658 0.113 Uiso 1 1 calc R U . . .
H8C H 0.440175 0.140966 0.274062 0.113 Uiso 1 1 calc R U . . .
C4 C 0.19431(13) 0.1835(2) 0.11956(9) 0.0781(6) Uani 1 1 d . . . . .
H4A H 0.168903 0.144357 0.155219 0.117 Uiso 1 1 calc R U . . .
H4B H 0.165100 0.147199 0.084418 0.117 Uiso 1 1 calc R U . . .
H4C H 0.181870 0.272955 0.120652 0.117 Uiso 1 1 calc R U . . .
C15 C 0.06470(15) 0.54099(18) 0.42076(9) 0.0853(6) Uani 1 1 d . . . . .
H15A H 0.058626 0.594025 0.385713 0.128 Uiso 1 1 calc R U . . .
H15B H 0.102909 0.583186 0.450471 0.128 Uiso 1 1 calc R U . . .
H15C H 0.003150 0.524360 0.437308 0.128 Uiso 1 1 calc R U . . .

loop_
_atom_site_aniso_label
_atom_site_aniso_U_11
_atom_site_aniso_U_22
_atom_site_aniso_U_33
_atom_site_aniso_U_23
_atom_site_aniso_U_13
_atom_site_aniso_U_12
O1 0.0835(8) 0.0400(7) 0.0641(7) -0.0118(5) 0.0152(6) -0.0061(6)
N1 0.0545(7) 0.0373(7) 0.0423(7) -0.0081(5) 0.0095(6) -0.0032(6)
N2 0.0457(7) 0.0380(7) 0.0441(7) -0.0031(5) 0.0049(6) 0.0003(5)
C1 0.0465(9) 0.0397(8) 0.0443(8) -0.0034(7) 0.0000(7) 0.0006(7)
C9 0.0386(8) 0.0427(8) 0.0389(7) -0.0079(7) -0.0010(6) -0.0014(7)
C10 0.0475(9) 0.0462(9) 0.0463(9) -0.0040(7) 0.0033(7) 0.0025(7)
C11 0.0492(9) 0.0592(10) 0.0503(9) -0.0142(8) 0.0047(8) 0.0019(8)
C14 0.0498(9) 0.0440(9) 0.0446(9) -0.0034(7) -0.0008(7) 0.0016(7)
C13 0.0560(10) 0.0615(10) 0.0402(8) 0.0015(7) -0.0042(7) -0.0023(8)
C12 0.0549(10) 0.0769(12) 0.0388(8) -0.0097(8) 0.0040(7) -0.0005(9)
C2 0.0645(10) 0.0398(8) 0.0490(9) -0.0010(7) 0.0113(8) -0.0001(7)
C6 0.0436(9) 0.0536(10) 0.0517(9) 0.0042(7) 0.0062(7) -0.0036(7)
C3 0.0543(10) 0.0508(9) 0.0512(9) -0.0038(7) -0.0020(8) -0.0008(8)
C5 0.0812(13) 0.0925(14) 0.0469(10) -0.0061(9) 0.0041(9) -0.0045(11)
C7 0.0672(11) 0.0599(11) 0.1062(15) 0.0037(10) -0.0001(11) 0.0168(9)
C16 0.1026(15) 0.0844(14) 0.0599(11) 0.0186(10) 0.0055(11) -0.0013(11)
C8 0.0615(12) 0.1013(15) 0.0641(11) 0.0076(10) -0.0084(9) -0.0138(11)
C4 0.0569(12) 0.0978(15) 0.0797(13) 0.0132(11) -0.0082(10) -0.0035(10)
C15 0.0955(15) 0.0807(13) 0.0798(13) -0.0169(10) 0.0273(12) 0.0250(11)

loop_
_atom_type_symbol
_atom_type_description
_atom_type_scat_dispersion_real
_atom_type_scat_dispersion_imag
_atom_type_scat_source
C C 0.0033 0.0016 'International Tables Vol C Tables 4.2.6.8 and 6.1.1.4'
H H 0.0000 0.0000 'International Tables Vol C Tables 4.2.6.8 and 6.1.1.4'
N N 0.0061 0.0033 'International Tables Vol C Tables 4.2.6.8 and 6.1.1.4'
O O 0.0106 0.0060 'International Tables Vol C Tables 4.2.6.8 and 6.1.1.4'

loop_
_geom_angle_atom_site_label_1
_geom_angle_atom_site_label_2
_geom_angle_atom_site_label_3
_geom_angle
_geom_angle_site_symmetry_1
_geom_angle_site_symmetry_3
_geom_angle_publ_flag
C1 N1 H1 116.7 . . ?
C1 N1 C9 126.64(12) . . ?
C9 N1 H1 116.7 . . ?
C2 N2 C6 111.68(12) . . ?
C2 N2 C3 112.20(12) . . ?
C3 N2 C6 114.51(11) . . ?
O1 C1 N1 124.83(14) . . ?
O1 C1 C2 119.16(13) . . ?
N1 C1 C2 115.99(12) . . ?
C10 C9 N1 121.54(13) . . ?
C10 C9 C14 119.65(13) . . ?
C14 C9 N1 118.80(12) . . ?
C9 C10 H10 119.7 . . ?
C9 C10 C11 120.56(14) . . ?
C11 C10 H10 119.7 . . ?
C10 C11 C15 119.41(15) . . ?
C12 C11 C10 118.38(14) . . ?
C12 C11 C15 122.21(15) . . ?
C9 C14 H14 119.5 . . ?
C9 C14 C13 120.93(14) . . ?
C13 C14 H14 119.5 . . ?
C14 C13 C16 119.95(15) . . ?
C12 C13 C14 118.55(14) . . ?
C12 C13 C16 121.49(15) . . ?
C11 C12 H12 119.1 . . ?
C13 C12 C11 121.88(14) . . ?
C13 C12 H12 119.1 . . ?
N2 C2 C1 115.96(12) . . ?
N2 C2 H2A 108.3 . . ?
N2 C2 H2B 108.3 . . ?
C1 C2 H2A 108.3 . . ?
C1 C2 H2B 108.3 . . ?
H2A C2 H2B 107.4 . . ?
N2 C6 H6 108.4 . . ?
N2 C6 C7 112.55(13) . . ?
N2 C6 C8 109.88(13) . . ?
C7 C6 H6 108.4 . . ?
C7 C6 C8 109.20(15) . . ?
C8 C6 H6 108.4 . . ?
N2 C3 H3 106.4 . . ?
N2 C3 C5 114.58(13) . . ?
N2 C3 C4 110.51(13) . . ?
C5 C3 H3 106.4 . . ?
C4 C3 H3 106.4 . . ?
C4 C3 C5 112.10(14) . . ?
C3 C5 H5A 109.5 . . ?
C3 C5 H5B 109.5 . . ?
C3 C5 H5C 109.5 . . ?
H5A C5 H5B 109.5 . . ?
H5A C5 H5C 109.5 . . ?
H5B C5 H5C 109.5 . . ?
C6 C7 H7A 109.5 . . ?
C6 C7 H7B 109.5 . . ?
C6 C7 H7C 109.5 . . ?
H7A C7 H7B 109.5 . . ?
H7A C7 H7C 109.5 . . ?
H7B C7 H7C 109.5 . . ?
C13 C16 H16A 109.5 . . ?
C13 C16 H16B 109.5 . . ?
C13 C16 H16C 109.5 . . ?
H16A C16 H16B 109.5 . . ?
H16A C16 H16C 109.5 . . ?
H16B C16 H16C 109.5 . . ?
C6 C8 H8A 109.5 . . ?
C6 C8 H8B 109.5 . . ?
C6 C8 H8C 109.5 . . ?
H8A C8 H8B 109.5 . . ?
H8A C8 H8C 109.5 . . ?
H8B C8 H8C 109.5 . . ?
C3 C4 H4A 109.5 . . ?
C3 C4 H4B 109.5 . . ?
C3 C4 H4C 109.5 . . ?
H4A C4 H4B 109.5 . . ?
H4A C4 H4C 109.5 . . ?
H4B C4 H4C 109.5 . . ?
C11 C15 H15A 109.5 . . ?
C11 C15 H15B 109.5 . . ?
C11 C15 H15C 109.5 . . ?
H15A C15 H15B 109.5 . . ?
H15A C15 H15C 109.5 . . ?
H15B C15 H15C 109.5 . . ?

loop_
_geom_bond_atom_site_label_1
_geom_bond_atom_site_label_2
_geom_bond_distance
_geom_bond_site_symmetry_2
_geom_bond_publ_flag
O1 C1 1.2226(16) . ?
N1 H1 0.8600 . ?
N1 C1 1.3465(18) . ?
N1 C9 1.4198(17) . ?
N2 C2 1.4578(18) . ?
N2 C6 1.4858(19) . ?
N2 C3 1.4782(19) . ?
C1 C2 1.512(2) . ?
C9 C10 1.3811(19) . ?
C9 C14 1.3811(19) . ?
C10 H10 0.9300 . ?
C10 C11 1.390(2) . ?
C11 C12 1.387(2) . ?
C11 C15 1.509(2) . ?
C14 H14 0.9300 . ?
C14 C13 1.383(2) . ?
C13 C12 1.377(2) . ?
C13 C16 1.514(2) . ?
C12 H12 0.9300 . ?
C2 H2A 0.9700 . ?
C2 H2B 0.9700 . ?
C6 H6 0.9800 . ?
C6 C7 1.515(2) . ?
C6 C8 1.521(2) . ?
C3 H3 0.9800 . ?
C3 C5 1.524(2) . ?
C3 C4 1.514(2) . ?
C5 H5A 0.9600 . ?
C5 H5B 0.9600 . ?
C5 H5C 0.9600 . ?
C7 H7A 0.9600 . ?
C7 H7B 0.9600 . ?
C7 H7C 0.9600 . ?
C16 H16A 0.9600 . ?
C16 H16B 0.9600 . ?
C16 H16C 0.9600 . ?
C8 H8A 0.9600 . ?
C8 H8B 0.9600 . ?
C8 H8C 0.9600 . ?
C4 H4A 0.9600 . ?
C4 H4B 0.9600 . ?
C4 H4C 0.9600 . ?
C15 H15A 0.9600 . ?
C15 H15B 0.9600 . ?
C15 H15C 0.9600 . ?

loop_
_geom_torsion_atom_site_label_1
_geom_torsion_atom_site_label_2
_geom_torsion_atom_site_label_3
_geom_torsion_atom_site_label_4
_geom_torsion
_geom_torsion_site_symmetry_1
_geom_torsion_site_symmetry_2
_geom_torsion_site_symmetry_3
_geom_torsion_site_symmetry_4
_geom_torsion_publ_flag
O1 C1 C2 N2 169.84(14) . . . . ?
N1 C1 C2 N2 -11.8(2) . . . . ?
N1 C9 C10 C11 -178.61(13) . . . . ?
N1 C9 C14 C13 179.35(13) . . . . ?
C1 N1 C9 C10 30.5(2) . . . . ?
C1 N1 C9 C14 -150.70(15) . . . . ?
C9 N1 C1 O1 -3.4(2) . . . . ?
C9 N1 C1 C2 178.37(13) . . . . ?
C9 C10 C11 C12 -1.2(2) . . . . ?
C9 C10 C11 C15 179.26(15) . . . . ?
C9 C14 C13 C12 -0.3(2) . . . . ?
C9 C14 C13 C16 178.82(15) . . . . ?
C10 C9 C14 C13 -1.8(2) . . . . ?
C10 C11 C12 C13 -1.0(2) . . . . ?
C14 C9 C10 C11 2.6(2) . . . . ?
C14 C13 C12 C11 1.8(2) . . . . ?
C2 N2 C6 C7 -178.17(13) . . . . ?
C2 N2 C6 C8 59.90(16) . . . . ?
C2 N2 C3 C5 63.42(17) . . . . ?
C2 N2 C3 C4 -64.37(16) . . . . ?
C6 N2 C2 C1 -106.74(14) . . . . ?
C6 N2 C3 C5 -65.23(18) . . . . ?
C6 N2 C3 C4 166.98(13) . . . . ?
C3 N2 C2 C1 123.15(14) . . . . ?
C3 N2 C6 C7 -49.27(17) . . . . ?
C3 N2 C6 C8 -171.19(13) . . . . ?
C16 C13 C12 C11 -177.38(16) . . . . ?
C15 C11 C12 C13 178.53(16) . . . . ?
